data_2241355
loop_
_publ_author_name
'Liu, Zhimin'

_publ_section_title
;
 Crystal structure of
 4,4'-[(1,3,5,7-tetraoxo-1,3,3a,4,4a,5,7,7a,8,8a-decahydro-4,8-ethenopyrrolo[3,4-<i>f</i>]isoindole-2,6-diyl)bis(methylene)]bis(pyridin-1-ium)
 dinitrate
;
_journal_issue 12
_journal_name_full 'Acta Crystallographica Section E'
_journal_page_first o986
_journal_page_last o987
_journal_paper_doi 10.1107/S2056989015022227
_journal_volume 71
_journal_year 2015
_chemical_formula_iupac 'C24 H22 N4 O4 2+, 2N O3 -'
_chemical_formula_moiety 'C24 H22 N4 O4 2+, 2(N O3 -)'
_chemical_formula_sum 'C24 H22 N6 O10'
_chemical_formula_weight 554.48
_chemical_name_systematic
'4,4'-[(1,3,5,7-Tetraoxo-1,3,3a,4,4a,5,7,7a,8,8a-decahydro-4,8-ethenopyrrolo[3,4-<i>f</i>]isoindole-2,6-diyl)bis(methylene)]bis(pyridin-1-ium) dinitrate'
_space_group_IT_number 14
_symmetry_cell_setting monoclinic
_symmetry_space_group_name_Hall '-P 2ybc'
_symmetry_space_group_name_H-M 'P 1 21/c 1'
_atom_sites_solution_hydrogens geom
_atom_sites_solution_primary direct
_atom_sites_solution_secondary difmap
_audit_creation_method SHELXL-97
_cell_angle_alpha 90.00
_cell_angle_beta 104.861(4)
_cell_angle_gamma 90.00
_cell_formula_units_Z 4
_cell_length_a 13.0706(6)
_cell_length_b 14.3587(5)
_cell_length_c 12.9893(5)
_cell_measurement_reflns_used 4348
_cell_measurement_temperature 153(2)
_cell_measurement_theta_max 29.6819
_cell_measurement_theta_min 2.8272
_cell_volume 2356.25(17)
_computing_cell_refinement
;
<i>FRAMBO</i> and SAINT (Bruker, 2004)
;
_computing_data_collection
;
<i>FRAMBO</i> (Bruker, 2004)
;
_computing_data_reduction
;
SAINT (Bruker, 2004)
;
_computing_molecular_graphics
;
SHELXTL (Sheldrick, 2008)
;
_computing_publication_material
;
SHELXTL (Sheldrick, 2008)
;
_computing_structure_refinement
;
SHELXL97 (Sheldrick, 2008)
;
_computing_structure_solution
;
SHELXS97 (Sheldrick, 2008)
;
_diffrn_ambient_temperature 153(2)
_diffrn_detector_area_resol_mean 16.08
_diffrn_measured_fraction_theta_full 0.986
_diffrn_measured_fraction_theta_max 0.986
_diffrn_measurement_device_type 'Bruker MWPC'
_diffrn_measurement_method 'phi and omega scans'
_diffrn_radiation_monochromator graphite
_diffrn_radiation_source 'fine-focus sealed tube'
_diffrn_radiation_type MoK\a
_diffrn_radiation_wavelength 0.71073
_diffrn_reflns_av_R_equivalents 0.0310
_diffrn_reflns_av_sigmaI/netI 0.0560
_diffrn_reflns_limit_h_max 12
_diffrn_reflns_limit_h_min -16
_diffrn_reflns_limit_k_max 17
_diffrn_reflns_limit_k_min -17
_diffrn_reflns_limit_l_max 16
_diffrn_reflns_limit_l_min -15
_diffrn_reflns_number 13323
_diffrn_reflns_theta_full 26.00
_diffrn_reflns_theta_max 26.00
_diffrn_reflns_theta_min 2.84
_exptl_absorpt_coefficient_mu 0.124
_exptl_absorpt_correction_T_max 0.976
_exptl_absorpt_correction_T_min 0.963
_exptl_absorpt_correction_type multi-scan
_exptl_absorpt_process_details
;
(SADABS; Bruker, 2004)
;
_exptl_crystal_colour yellow
_exptl_crystal_density_diffrn 1.563
_exptl_crystal_density_method 'not measured'
_exptl_crystal_description block
_exptl_crystal_F_000 1152
_exptl_crystal_size_max 0.30
_exptl_crystal_size_mid 0.25
_exptl_crystal_size_min 0.20
_refine_diff_density_max 0.225
_refine_diff_density_min -0.278
_refine_ls_extinction_method none
_refine_ls_goodness_of_fit_ref 0.999
_refine_ls_hydrogen_treatment constr
_refine_ls_matrix_type full
_refine_ls_number_parameters 361
_refine_ls_number_reflns 4555
_refine_ls_number_restraints 8
_refine_ls_restrained_S_all 1.000
_refine_ls_R_factor_all 0.0857
_refine_ls_R_factor_gt 0.0432
_refine_ls_shift/su_max 0.000
_refine_ls_shift/su_mean 0.000
_refine_ls_structure_factor_coef Fsqd
_refine_ls_weighting_details 'calc w=1/[\s^2^(Fo^2^)+(0.0861P)^2^+0.0000P] where P=(Fo^2^+2Fc^2^)/3'
_refine_ls_weighting_scheme calc
_refine_ls_wR_factor_gt 0.1096
_refine_ls_wR_factor_ref 0.1457
_reflns_number_gt 2623
_reflns_number_total 4555
_reflns_threshold_expression I>2sigma(I)
_cod_data_source_file su5240sup1.cif
_cod_data_source_block I
_cod_original_cell_volume 2356.25(16)
_cod_original_sg_symbol_Hall '-P 2ybc '
_cod_original_sg_symbol_H-M 'P 21/c '
_cod_database_code 2241355

loop_
_symmetry_equiv_pos_as_xyz
'x, y, z'
'-x, y+1/2, -z+1/2'
'-x, -y, -z'
'x, -y-1/2, z-1/2'

loop_
_atom_site_type_symbol
_atom_site_label
_atom_site_fract_x
_atom_site_fract_y
_atom_site_fract_z
_atom_site_U_iso_or_equiv
_atom_site_adp_type
_atom_site_calc_flag
_atom_site_refinement_flags
_atom_site_occupancy
_atom_site_symmetry_multiplicity
O O1 0.50387(14) 0.20676(12) 0.21910(13) 0.0393(5) Uani d . 1 1
O O3 0.28425(13) 0.55976(12) 0.17390(13) 0.0359(4) Uani d . 1 1
O O4 0.11752(14) 0.46314(12) 0.42145(14) 0.0405(5) Uani d . 1 1
N N6 0.70026(17) 0.29400(14) 0.54704(17) 0.0345(5) Uani d . 1 1
O O2 0.38605(14) 0.12774(12) 0.50720(13) 0.0383(4) Uani d . 1 1
N N3 0.18131(15) 0.52033(12) 0.28596(15) 0.0274(5) Uani d . 1 1
N N4 -0.16669(16) 0.40594(14) 0.05847(16) 0.0330(5) Uani d . 1 1
H H4A -0.2196 0.3725 0.0256 0.040 Uiso calc R 1 1
O O10 0.75841(16) 0.28012(13) 0.63718(15) 0.0479(5) Uani d . 1 1
C C7 0.47472(18) 0.21943(16) 0.29881(19) 0.0288(5) Uani d . 1 1
N N2 0.44842(15) 0.14774(12) 0.36012(15) 0.0273(5) Uani d . 1 1
O O9 0.68040(16) 0.22794(12) 0.48063(15) 0.0507(5) Uani d . 1 1
C C20 -0.00046(18) 0.51242(16) 0.16821(19) 0.0281(5) Uani d . 1 1
C C14 0.37646(18) 0.37073(15) 0.26654(17) 0.0256(5) Uani d U 1 1
H H14A 0.4047 0.3876 0.2061 0.031 Uiso calc R 1 1
C C15 0.35286(18) 0.45870(16) 0.32628(17) 0.0265(5) Uani d U 1 1
H H15A 0.4182 0.4932 0.3573 0.032 Uiso calc R 1 1
O O8 0.66218(15) 0.37204(12) 0.52061(15) 0.0505(5) Uani d . 1 1
C C3 0.36003(19) 0.00449(16) 0.27263(18) 0.0292(6) Uani d . 1 1
C C23 -0.0807(2) 0.36424(18) 0.1159(2) 0.0365(6) Uani d . 1 1
H H23A -0.0773 0.2996 0.1185 0.044 Uiso calc R 1 1
C C10 0.41200(19) 0.17942(17) 0.44436(18) 0.0282(5) Uani d . 1 1
C C9 0.40865(18) 0.28479(15) 0.44104(18) 0.0264(5) Uani d . 1 1
H H9A 0.4514 0.3109 0.5080 0.032 Uiso calc R 1 1
C C4 0.2756(2) 0.05567(19) 0.21382(19) 0.0345(6) Uani d . 1 1
H H4B 0.2780 0.1204 0.2161 0.041 Uiso calc R 1 1
C C6 0.46021(19) 0.04991(15) 0.3381(2) 0.0307(6) Uani d . 1 1
H H6A 0.4835 0.0169 0.4052 0.037 Uiso calc R 1 1
H H6B 0.5151 0.0435 0.3005 0.037 Uiso calc R 1 1
C C11 0.2933(2) 0.32076(15) 0.41775(19) 0.0297(6) Uani d . 1 1
H H11A 0.2586 0.3000 0.4723 0.036 Uiso calc R 1 1
C C18 0.29907(18) 0.42838(14) 0.41363(17) 0.0246(5) Uani d . 1 1
H H18A 0.3379 0.4531 0.4830 0.030 Uiso calc R 1 1
C C2 0.3535(2) -0.09187(16) 0.2683(2) 0.0348(6) Uani d . 1 1
H H2A 0.4078 -0.1281 0.3092 0.042 Uiso calc R 1 1
C C13 0.27571(19) 0.31613(15) 0.23084(19) 0.0295(6) Uani d . 1 1
H H13A 0.2449 0.3026 0.1596 0.035 Uiso calc R 1 1
C C17 0.1902(2) 0.47097(15) 0.37992(19) 0.0305(6) Uani d . 1 1
C C21 -0.09112(18) 0.55362(17) 0.10493(19) 0.0326(6) Uani d . 1 1
H H21A -0.0960 0.6181 0.0997 0.039 Uiso calc R 1 1
C C8 0.45595(18) 0.31102(16) 0.34811(18) 0.0262(5) Uani d . 1 1
H H8A 0.5228 0.3446 0.3744 0.031 Uiso calc R 1 1
N N1 0.18676(18) -0.08144(16) 0.14709(18) 0.0438(6) Uani d U 1 1
H H1A 0.1327 -0.1085 0.1062 0.053 Uiso calc R 1 1
C C16 0.27339(19) 0.51993(16) 0.2524(2) 0.0295(5) Uani d . 1 1
C C12 0.23399(18) 0.28860(15) 0.30875(19) 0.0305(6) Uani d . 1 1
H H12A 0.1731 0.2524 0.2968 0.037 Uiso calc R 1 1
C C24 0.0034(2) 0.41598(17) 0.1715(2) 0.0393(7) Uani d . 1 1
H H24A 0.0636 0.3862 0.2119 0.047 Uiso calc R 1 1
C C5 0.1890(2) 0.01172(19) 0.1526(2) 0.0392(6) Uani d . 1 1
H H5A 0.1315 0.0463 0.1146 0.047 Uiso calc R 1 1
C C19 0.08681(19) 0.57240(16) 0.2337(2) 0.0316(6) Uani d . 1 1
H H19A 0.1056 0.6191 0.1879 0.038 Uiso calc R 1 1
H H19B 0.0606 0.6046 0.2875 0.038 Uiso calc R 1 1
C C22 -0.1736(2) 0.49923(17) 0.0501(2) 0.0365(6) Uani d . 1 1
H H22A -0.2341 0.5268 0.0074 0.044 Uiso calc R 1 1
C C1 0.2658(2) -0.1332(2) 0.2030(2) 0.0454(7) Uani d U 1 1
H H1B 0.2618 -0.1977 0.1979 0.055 Uiso calc R 1 1
N N5 0.01934(18) 0.21064(14) 0.97829(19) 0.0381(5) Uani d . 1 1
O O7 -0.03711(16) 0.15681(13) 1.01790(16) 0.0491(5) Uani d . 1 1
O O6 -0.01019(17) 0.23019(13) 0.88230(16) 0.0542(6) Uani d . 1 1
O O5 0.10141(15) 0.24289(15) 1.03608(17) 0.0569(6) Uani d . 1 1

loop_
_atom_site_aniso_label
_atom_site_aniso_U_11
_atom_site_aniso_U_22
_atom_site_aniso_U_33
_atom_site_aniso_U_12
_atom_site_aniso_U_13
_atom_site_aniso_U_23
O1 0.0449(11) 0.0410(10) 0.0353(10) 0.0081(9) 0.0161(9) 0.0021(8)
O3 0.0375(10) 0.0340(9) 0.0353(10) 0.0000(8) 0.0075(8) 0.0069(8)
O4 0.0428(11) 0.0357(10) 0.0486(11) 0.0037(9) 0.0220(9) -0.0010(9)
N6 0.0299(12) 0.0288(11) 0.0384(13) -0.0005(10) -0.0030(10) -0.0065(10)
O2 0.0471(11) 0.0318(9) 0.0365(10) 0.0004(9) 0.0115(9) 0.0056(8)
N3 0.0234(11) 0.0213(10) 0.0335(11) -0.0013(8) 0.0002(8) 0.0004(9)
N4 0.0269(11) 0.0307(11) 0.0383(12) -0.0027(9) 0.0028(10) -0.0045(10)
O10 0.0567(13) 0.0399(11) 0.0374(11) 0.0075(10) -0.0058(10) -0.0023(9)
C7 0.0241(13) 0.0294(13) 0.0296(13) 0.0005(11) 0.0009(11) 0.0015(11)
N2 0.0266(11) 0.0220(10) 0.0308(11) -0.0004(8) 0.0025(9) -0.0005(8)
O9 0.0549(13) 0.0311(10) 0.0512(12) 0.0098(9) -0.0139(10) -0.0130(9)
C20 0.0240(13) 0.0282(13) 0.0323(13) 0.0001(10) 0.0073(10) -0.0018(11)
C14 0.0291(13) 0.0238(11) 0.0235(12) -0.0006(10) 0.0059(10) -0.0016(10)
C15 0.0224(12) 0.0247(11) 0.0279(12) -0.0040(9) -0.0014(9) 0.0011(10)
O8 0.0499(12) 0.0259(10) 0.0589(13) 0.0104(9) -0.0169(10) -0.0041(9)
C3 0.0328(14) 0.0267(12) 0.0293(13) -0.0033(11) 0.0101(11) -0.0057(11)
C23 0.0309(15) 0.0273(13) 0.0459(16) 0.0012(11) -0.0001(12) -0.0039(12)
C10 0.0266(13) 0.0311(13) 0.0245(13) 0.0029(11) 0.0022(11) 0.0040(11)
C9 0.0302(14) 0.0238(12) 0.0242(12) -0.0007(10) 0.0051(10) -0.0001(10)
C4 0.0341(15) 0.0364(14) 0.0313(14) -0.0014(12) 0.0051(12) -0.0025(11)
C6 0.0338(15) 0.0209(12) 0.0356(14) 0.0036(11) 0.0055(11) -0.0013(11)
C11 0.0367(15) 0.0221(11) 0.0314(14) 0.0030(11) 0.0108(11) 0.0025(10)
C18 0.0288(13) 0.0192(11) 0.0220(12) -0.0012(10) -0.0005(10) -0.0017(9)
C2 0.0405(16) 0.0255(13) 0.0420(15) -0.0034(12) 0.0171(13) -0.0030(12)
C13 0.0311(14) 0.0234(12) 0.0295(13) 0.0035(10) -0.0004(11) -0.0051(10)
C17 0.0372(15) 0.0212(12) 0.0322(13) -0.0012(11) 0.0074(11) -0.0024(10)
C21 0.0309(15) 0.0276(13) 0.0366(14) -0.0014(11) 0.0038(12) -0.0008(11)
C8 0.0249(13) 0.0258(12) 0.0261(12) -0.0008(10) 0.0034(10) 0.0027(10)
N1 0.0359(13) 0.0504(15) 0.0446(14) -0.0157(11) 0.0093(11) -0.0168(11)
C16 0.0328(14) 0.0235(12) 0.0317(14) -0.0019(11) 0.0073(11) -0.0012(11)
C12 0.0221(13) 0.0216(12) 0.0451(15) 0.0014(10) 0.0037(11) -0.0016(11)
C24 0.0296(15) 0.0277(14) 0.0526(17) 0.0059(11) -0.0038(12) -0.0004(12)
C5 0.0379(16) 0.0446(16) 0.0337(15) -0.0001(13) 0.0068(12) -0.0047(12)
C19 0.0317(14) 0.0198(12) 0.0406(14) 0.0018(10) 0.0042(11) 0.0007(10)
C22 0.0303(15) 0.0339(14) 0.0400(15) 0.0069(12) -0.0005(12) 0.0008(12)
C1 0.0553(19) 0.0345(15) 0.0539(18) -0.0135(14) 0.0276(15) -0.0112(13)
N5 0.0361(13) 0.0255(11) 0.0519(15) -0.0037(10) 0.0099(11) -0.0078(11)
O7 0.0555(13) 0.0414(11) 0.0542(12) -0.0158(10) 0.0212(10) -0.0075(9)
O6 0.0622(14) 0.0435(12) 0.0481(13) -0.0046(10) -0.0016(11) 0.0059(10)
O5 0.0337(12) 0.0590(13) 0.0703(14) -0.0121(10) -0.0004(10) -0.0196(11)

loop_
_atom_type_symbol
_atom_type_description
_atom_type_scat_dispersion_real
_atom_type_scat_dispersion_imag
_atom_type_scat_source
C C 0.0033 0.0016 'International Tables Vol C Tables 4.2.6.8 and 6.1.1.4'
H H 0.0000 0.0000 'International Tables Vol C Tables 4.2.6.8 and 6.1.1.4'
N N 0.0061 0.0033 'International Tables Vol C Tables 4.2.6.8 and 6.1.1.4'
O O 0.0106 0.0060 'International Tables Vol C Tables 4.2.6.8 and 6.1.1.4'

loop_
_geom_angle_atom_site_label_1
_geom_angle_atom_site_label_2
_geom_angle_atom_site_label_3
_geom_angle
O10 N6 O8 120.9(2)
O10 N6 O9 119.6(2)
O8 N6 O9 119.5(2)
C16 N3 C17 113.1(2)
C16 N3 C19 124.03(19)
C17 N3 C19 122.77(19)
C23 N4 C22 121.7(2)
C23 N4 H4A 119.1
C22 N4 H4A 119.1
O1 C7 N2 123.8(2)
O1 C7 C8 128.1(2)
N2 C7 C8 108.02(18)
C10 N2 C7 113.26(19)
C10 N2 C6 123.56(19)
C7 N2 C6 123.17(19)
C24 C20 C21 117.6(2)
C24 C20 C19 122.5(2)
C21 C20 C19 119.9(2)
C13 C14 C8 107.79(18)
C13 C14 C15 107.95(18)
C8 C14 C15 107.11(17)
C13 C14 H14A 111.3
C8 C14 H14A 111.3
C15 C14 H14A 111.3
C16 C15 C18 105.29(18)
C16 C15 C14 110.47(18)
C18 C15 C14 108.91(17)
C16 C15 H15A 110.7
C18 C15 H15A 110.7
C14 C15 H15A 110.7
C4 C3 C2 118.4(2)
C4 C3 C6 122.3(2)
C2 C3 C6 119.2(2)
N4 C23 C24 120.2(2)
N4 C23 H23A 119.9
C24 C23 H23A 119.9
O2 C10 N2 123.0(2)
O2 C10 C9 128.2(2)
N2 C10 C9 108.71(19)
C10 C9 C8 104.63(18)
C10 C9 C11 111.01(19)
C8 C9 C11 109.41(18)
C10 C9 H9A 110.5
C8 C9 H9A 110.5
C11 C9 H9A 110.5
C5 C4 C3 120.2(2)
C5 C4 H4B 119.9
C3 C4 H4B 119.9
N2 C6 C3 114.1(2)
N2 C6 H6A 108.7
C3 C6 H6A 108.7
N2 C6 H6B 108.7
C3 C6 H6B 108.7
H6A C6 H6B 107.6
C12 C11 C9 108.83(18)
C12 C11 C18 106.99(19)
C9 C11 C18 106.61(19)
C12 C11 H11A 111.4
C9 C11 H11A 111.4
C18 C11 H11A 111.4
C17 C18 C15 104.26(18)
C17 C18 C11 111.34(19)
C15 C18 C11 110.03(18)
C17 C18 H18A 110.4
C15 C18 H18A 110.4
C11 C18 H18A 110.4
C1 C2 C3 119.3(3)
C1 C2 H2A 120.4
C3 C2 H2A 120.4
C12 C13 C14 114.8(2)
C12 C13 H13A 122.6
C14 C13 H13A 122.6
O4 C17 N3 122.7(2)
O4 C17 C18 128.5(2)
N3 C17 C18 108.77(19)
C22 C21 C20 120.1(2)
C22 C21 H21A 119.9
C20 C21 H21A 119.9
C7 C8 C9 105.16(18)
C7 C8 C14 110.32(19)
C9 C8 C14 109.90(18)
C7 C8 H8A 110.4
C9 C8 H8A 110.4
C14 C8 H8A 110.4
C1 N1 C5 121.7(2)
C1 N1 H1A 119.1
C5 N1 H1A 119.1
O3 C16 N3 124.4(2)
O3 C16 C15 127.1(2)
N3 C16 C15 108.45(19)
C13 C12 C11 114.4(2)
C13 C12 H12A 122.8
C11 C12 H12A 122.8
C23 C24 C20 120.5(2)
C23 C24 H24A 119.7
C20 C24 H24A 119.7
N1 C5 C4 119.9(3)
N1 C5 H5A 120.1
C4 C5 H5A 120.1
N3 C19 C20 113.52(19)
N3 C19 H19A 108.9
C20 C19 H19A 108.9
N3 C19 H19B 108.9
C20 C19 H19B 108.9
H19A C19 H19B 107.7
N4 C22 C21 119.8(2)
N4 C22 H22A 120.1
C21 C22 H22A 120.1
N1 C1 C2 120.4(3)
N1 C1 H1B 119.8
C2 C1 H1B 119.8
O5 N5 O6 121.7(2)
O5 N5 O7 119.3(2)
O6 N5 O7 118.9(2)

loop_
_geom_bond_atom_site_label_1
_geom_bond_atom_site_label_2
_geom_bond_distance
O1 C7 1.205(3)
O3 C16 1.209(3)
O4 C17 1.212(3)
N6 O10 1.238(3)
N6 O8 1.238(3)
N6 O9 1.263(2)
O2 C10 1.214(3)
N3 C16 1.381(3)
N3 C17 1.390(3)
N3 C19 1.454(3)
N4 C23 1.322(3)
N4 C22 1.345(3)
N4 H4A 0.8600
C7 N2 1.397(3)
C7 C8 1.510(3)
N2 C10 1.378(3)
N2 C6 1.450(3)
C20 C24 1.386(3)
C20 C21 1.389(3)
C20 C19 1.506(3)
C14 C13 1.500(3)
C14 C8 1.540(3)
C14 C15 1.554(3)
C14 H14A 0.9800
C15 C16 1.504(3)
C15 C18 1.543(3)
C15 H15A 0.9800
C3 C4 1.382(3)
C3 C2 1.387(3)
C3 C6 1.514(3)
C23 C24 1.369(3)
C23 H23A 0.9300
C10 C9 1.514(3)
C9 C8 1.537(3)
C9 C11 1.549(3)
C9 H9A 0.9800
C4 C5 1.360(3)
C4 H4B 0.9300
C6 H6A 0.9700
C6 H6B 0.9700
C11 C12 1.502(3)
C11 C18 1.549(3)
C11 H11A 0.9800
C18 C17 1.507(3)
C18 H18A 0.9800
C2 C1 1.373(4)
C2 H2A 0.9300
C13 C12 1.327(3)
C13 H13A 0.9300
C21 C22 1.373(3)
C21 H21A 0.9300
C8 H8A 0.9800
N1 C1 1.328(4)
N1 C5 1.339(3)
N1 H1A 0.8600
C12 H12A 0.9300
C24 H24A 0.9300
C5 H5A 0.9300
C19 H19A 0.9700
C19 H19B 0.9700
C22 H22A 0.9300
C1 H1B 0.9300
N5 O5 1.231(3)
N5 O6 1.239(3)
N5 O7 1.265(3)

loop_
_geom_hbond_atom_site_label_D
_geom_hbond_atom_site_label_H
_geom_hbond_atom_site_label_A
_geom_hbond_site_symmetry_A
_geom_hbond_distance_DH
_geom_hbond_distance_HA
_geom_hbond_distance_DA
_geom_hbond_angle_DHA
N1 H1A O6 3_556 0.86 2.40 3.096(3) 138
N1 H1A O7 3_556 0.86 1.90 2.728(3) 161
N4 H4A O9 4_465 0.86 1.93 2.771(3) 164
C6 H6B O3 2_645 0.97 2.57 3.386(3) 142
C8 H8A O8 . 0.98 2.30 3.155(3) 145
C11 H11A O5 4_565 0.98 2.48 3.386(3) 153
C13 H13A O5 1_554 0.93 2.30 3.121(3) 147
C14 H14A O2 4_565 0.98 2.54 3.403(3) 147
C19 H19A O6 3_566 0.97 2.55 3.246(3) 129
C21 H21A O6 3_566 0.93 2.56 3.362(3) 145
C22 H22A O2 2_555 0.93 2.43 3.257(3) 149
C23 H23A O7 1_554 0.93 2.56 3.345(3) 143

_cod_database_fobs_code 2241355
